data_1548604
loop_
_publ_author_name
'Yu-Qiang Zhou'
'Nai-Xing Wang'
'Yalan Xing'
'Yan-Jing Wang'
'Xiao-Wei Hong'
'Jia-Xiang Zhang'
'Dong-Dong Chen'
'Jing-Bo Geng'
'Yanfeng Dang'
'Zhi-Xiang Wang'

_publ_section_title
;
 Stable acyclic aliphatic solid enols: synthesis, characterization, X-ray
 structure analysis and calculations
;
_journal_name_full 'Scientific Reports'
_journal_page_first 1058
_journal_paper_doi 10.1038/srep01058
_journal_volume 3
_journal_year 2013
_chemical_formula_sum 'C12 H20 N2 O7'
_chemical_formula_weight 304.30
_space_group_IT_number 15
_symmetry_cell_setting monoclinic
_symmetry_Int_Tables_number 15
_symmetry_space_group_name_Hall '-C 2yc'
_symmetry_space_group_name_H-M 'C 1 2/c 1'
_cell_angle_alpha 90.
_cell_angle_beta 99.02(3)
_cell_angle_gamma 90.
_cell_formula_units_Z 8
_cell_length_a 19.957(4)
_cell_length_b 9.858(2)
_cell_length_c 15.780(3)
_cell_volume 3066.1(11)
_diffrn_ambient_temperature 173
_diffrn_radiation_probe x-ray
_diffrn_radiation_type MoK\a
_diffrn_radiation_wavelength 0.71073
_exptl_absorpt_coefficient_mu 0.109
_exptl_crystal_density_diffrn 1.318
_exptl_crystal_F_000 1296
_refine_ls_goodness_of_fit_ref 1.215
_refine_ls_number_parameters 202
_refine_ls_number_reflns 3509
_refine_ls_number_restraints 147
_refine_ls_R_factor_all 0.0941
_refine_ls_R_factor_gt 0.0862
_refine_ls_wR_factor_gt 0.2161
_refine_ls_wR_factor_ref 0.2220
_cod_data_source_file Sci-Rep-2013-3-1058-1.cif
_cod_data_source_block 1
_cod_original_cell_volume 3066.0(11)
_cod_original_sg_symbol_H-M 'C 2/c'
_cod_database_code 1548604

loop_
_space_group_symop_id
_space_group_symop_operation_xyz
1 x,y,z
2 -x,y,1/2-z
3 -x,-y,-z
4 x,-y,1/2+z
5 1/2+x,1/2+y,z
6 1/2-x,1/2+y,1/2-z
7 1/2-x,1/2-y,-z
8 1/2+x,1/2-y,1/2+z

loop_
_atom_site_label
_atom_site_type_symbol
_atom_site_thermal_displace_type
_atom_site_fract_x
_atom_site_fract_y
_atom_site_fract_z
_atom_site_occupancy
_atom_site_U_iso_or_equiv
_atom_site_calc_flag
_atom_site_refinement_flags
_atom_site_disorder_assembly
_atom_site_disorder_group
O1 O Uiso 0.09260(10) 0.5548(2) -0.21710(10) 1.000 0.0470(10) . . . .
O2 O Uiso 0.13130(10) 0.8004(2) -0.23540(10) 1.000 0.0500(10) . . . .
O3 O Uiso 0.09290(10) 0.9595(2) -0.15310(10) 1.000 0.0490(10) . . . .
O5 O Uiso 0.11100(10) 0.7038(2) 0.03220(10) 1.000 0.0410(10) . . . .
O6 O Uiso -0.10260(10) 0.6962(2) -0.06890(10) 1.000 0.0490(10) . . . .
O7 O Uiso -0.13590(10) 0.9164(2) -0.08580(10) 1.000 0.0430(10) . . . .
N1 N Uiso 0.02820(10) 0.7846(2) -0.06630(10) 1.000 0.0360(10) . . . .
N2 N Uiso -0.02830(10) 0.8673(2) -0.0878(2) 1.000 0.0400(10) . . . .
C1 C Uiso 0.0272(2) 0.4948(3) -0.1105(2) 1.000 0.0460(10) . . . .
C2 C Uiso 0.06080(10) 0.6022(3) -0.1543(2) 1.000 0.0380(10) . . . .
C3 C Uiso 0.06190(10) 0.7354(3) -0.1334(2) 1.000 0.0370(10) . . . .
C4 C Uiso 0.0982(2) 0.8326(3) -0.1789(2) 1.000 0.0400(10) . . . .
O4 O Uiso 0.2900(10) 0.8336(2) 0.07500(10) 1.000 0.0430(10) . . . .
C5 C Uiso 0.1216(2) 1.0639(3) -0.2021(2) 1.000 0.0660(10) . . . .
C6 C Uiso 0.1369(11) 1.1827(11) -0.1496(8) 0.500 0.061(3) . . . .
C6' C Uiso 0.1075(9) 1.1956(7) -0.1684(9) 0.500 0.054(3) . . . .
C7 C Uiso 0.05490(10) 0.7795(3) 0.0195(2) 1.000 0.0350(10) . . . .
C8 C Uiso 0.1412(2) 0.6889(4) 0.1222(2) 1.000 0.0490(10) . . . .
C9 C Uiso 0.2022(2) 0.6015(4) 0.1252(2) 1.000 0.0670(10) . . . .
C10 C Uiso -0.09030(10) 0.8146(3) -0.0798(2) 1.000 0.0390(10) . . . .
C11 C Uiso -0.2057(2) 0.8738(4) -0.0904(2) 1.000 0.0570(10) . . . .
C12 C Uiso -0.2477(2) 0.9972(4) -0.0940(3) 1.000 0.0800(10) . . . .

loop_
_geom_angle_atom_site_label_1
_geom_angle_atom_site_label_2
_geom_angle_atom_site_label_3
_geom_angle
_geom_angle_site_symmetry_1
_geom_angle_site_symmetry_2
_geom_angle_site_symmetry_3
_geom_angle_publ_flag
C4 O3 C5 116.5(2) . . . yes
C7 O5 C8 114.3(2) . . . yes
C10 O7 C11 115.0(2) . . . yes
N2 N1 C3 118.5(2) . . . yes
N2 N1 C7 115.8(2) . . . yes
C3 N1 C7 124.3(2) . . . yes
N1 N2 C10 117.8(2) . . . yes
O1 C2 C1 113.4(3) . . . yes
O1 C2 C3 121.8(2) . . . yes
C1 C2 C3 124.8(3) . . . no
N1 C3 C2 121.3(2) . . . yes
N1 C3 C4 118.1(3) . . . yes
C2 C3 C4 120.6(3) . . . no
O2 C4 O3 122.9(3) . . . yes
O2 C4 C3 123.5(3) . . . yes
O3 C4 C3 113.6(3) . . . yes
O3 C5 C6 109.6(6) . . . yes
O3 C5 C6' 108.9(6) . . . yes
C6 C5 C6' 25.1(10) . . . no
C5 C6 C6' 78.1(15) . . . no
C5 C6' C6 76.7(14) . . . no
O5 C7 N1 110.8(2) . . . yes
O5 C8 C9 107.5(3) . . . yes
O6 C10 O7 125.3(2) . . . yes
O6 C10 N2 125.9(2) . . . yes
O7 C10 N2 108.8(2) . . . yes
O7 C11 C12 107.5(3) . . . yes

loop_
_geom_bond_atom_site_label_1
_geom_bond_atom_site_label_2
_geom_bond_distance
_geom_bond_site_symmetry_1
_geom_bond_site_symmetry_2
_geom_bond_publ_flag
O1 C2 1.342(3) . . yes
O2 C4 1.232(4) . . yes
O3 C4 1.325(4) . . yes
O3 C5 1.457(4) . . yes
O5 C7 1.334(3) . . yes
O5 C8 1.461(4) . . yes
O6 C10 1.211(4) . . yes
O7 C10 1.348(3) . . yes
O7 C11 1.446(4) . . yes
N1 N2 1.390(3) . . yes
N1 C3 1.426(3) . . yes
N1 C7 1.376(3) . . yes
N2 C10 1.366(3) . . yes
C1 C2 1.481(4) . . no
C2 C3 1.353(4) . . no
C3 C4 1.457(4) . . no
C5 C6 1.439(12) . . no
C5 C6' 1.447(10) . . no
C6 C6' 0.63(3) . . no
C8 C9 1.486(6) . . no
C11 C12 1.473(6) . . no

loop_
_geom_torsion_atom_site_label_1
_geom_torsion_atom_site_label_2
_geom_torsion_atom_site_label_3
_geom_torsion_atom_site_label_4
_geom_torsion
_geom_torsion_site_symmetry_1
_geom_torsion_site_symmetry_2
_geom_torsion_site_symmetry_3
_geom_torsion_site_symmetry_4
_geom_torsion_publ_flag
C5 O3 C4 O2 7.2(5) . . . . no
C5 O3 C4 C3 -173.4(3) . . . . no
C4 O3 C5 C6 -156.9(9) . . . . no
C4 O3 C5 C6' 176.5(7) . . . . no
C8 O5 C7 N1 -177.8(2) . . . . no
C7 O5 C8 C9 179.4(3) . . . . no
C11 O7 C10 O6 -8.4(4) . . . . no
C11 O7 C10 N2 171.8(2) . . . . no
C10 O7 C11 C12 178.3(3) . . . . no
C3 N1 N2 C10 109.3(3) . . . . no
C7 N1 N2 C10 -83.4(3) . . . . no
N2 N1 C3 C2 -111.9(3) . . . . no
N2 N1 C3 C4 68.5(3) . . . . no
C7 N1 C3 C2 81.9(3) . . . . no
C7 N1 C3 C4 -97.7(3) . . . . no
N2 N1 C7 O5 -176.4(2) . . . . no
C3 N1 C7 O5 -9.9(3) . . . . no
N1 N2 C10 O6 -12.6(5) . . . . no
N1 N2 C10 O7 167.2(2) . . . . no
O1 C2 C3 N1 -179.7(2) . . . . no
O1 C2 C3 C4 -0.1(4) . . . . no
C1 C2 C3 N1 -1.5(4) . . . . no
C1 C2 C3 C4 178.1(3) . . . . no
N1 C3 C4 O2 176.9(3) . . . . no
N1 C3 C4 O3 -2.4(4) . . . . no
C2 C3 C4 O2 -2.7(5) . . . . no
C2 C3 C4 O3 178.0(3) . . . . no
O3 C5 C6 C6' -92.9(18) . . . . no
O3 C5 C6' C6 96.0(19) . . . . no
